data_2006652
loop_
_publ_author_name
'De-Chun Zhang'
'Zheng-Hao Fei'
'Tian-Zhu Zhang'
'Yan-Qiu Zhang'
'Kai-Bei Yu'

_publ_contact_author
;
 Assoc.Prof.De-Chun Zhang
 Department of Chemistry
 Suzhou University
 Suzhou 215006
 People's Republic of China
;
_publ_section_title
;
 2-Nitro-4'-(<i>N</i>,<i>N</i>-diethylamino)azobenzene,
 C~16~H~18~N~4~O~2~
;
_journal_issue 11
_journal_name_full 'Acta Crystallographica Section C'
_journal_page_first 1647
_journal_page_last 1648
_journal_paper_doi 10.1107/S0108270197009517
_journal_volume 53
_journal_year 1997
_chemical_formula_structural C6H4NO2NNC6H4N(C2H5)2
_chemical_formula_sum 'C16 H18 N4 O2'
_chemical_formula_weight 298.34
_chemical_melting_point .378E-305
_chemical_name_systematic
;
 ?
;
_space_group_IT_number 60
_symmetry_cell_setting orthorhombic
_symmetry_space_group_name_Hall '-P 2n 2ab'
_symmetry_space_group_name_H-M 'P b c n'
_audit_creation_method SHELXL
_cell_angle_alpha 90.00
_cell_angle_beta 90.00
_cell_angle_gamma 90.00
_cell_formula_units_Z 8
_cell_length_a 17.366(3)
_cell_length_b 8.196(2)
_cell_length_c 20.999(4)
_cell_measurement_reflns_used 32
_cell_measurement_temperature 291(2)
_cell_measurement_theta_max 15.48
_cell_measurement_theta_min 2.35
_cell_volume 2988.8(11)
_computing_cell_refinement XSCANS
_computing_data_collection 'XSCANS (Siemens, 1994)'
_computing_data_reduction 'SHELXTL (Sheldrick, 1994)'
_computing_molecular_graphics SHELXTL
_computing_publication_material SHELXTL
_computing_structure_refinement 'SHELXL93 (Sheldrick, 1993)'
_computing_structure_solution 'SHELXS86 (Sheldrick, 1990)'
_diffrn_ambient_temperature 291(2)
_diffrn_measurement_device 'Siemens P4'
_diffrn_measurement_method '\w scans'
_diffrn_radiation_monochromator graphite
_diffrn_radiation_source 'fine-focus sealed tube'
_diffrn_radiation_type MoK\a
_diffrn_radiation_wavelength 0.71073
_diffrn_reflns_av_R_equivalents 0.0107
_diffrn_reflns_av_sigmaI/netI 0.0447
_diffrn_reflns_limit_h_max 19
_diffrn_reflns_limit_h_min 0
_diffrn_reflns_limit_k_max 7
_diffrn_reflns_limit_k_min 0
_diffrn_reflns_limit_l_max 1
_diffrn_reflns_limit_l_min -24
_diffrn_reflns_number 2188
_diffrn_reflns_theta_max 24.00
_diffrn_reflns_theta_min 1.94
_diffrn_standards_decay_% 1.40
_diffrn_standards_interval_count 97
_diffrn_standards_number 3
_exptl_absorpt_coefficient_mu 0.091
_exptl_absorpt_correction_type none
_exptl_crystal_colour Red
_exptl_crystal_density_diffrn 1.326
_exptl_crystal_density_meas ?
_exptl_crystal_description 'Hexagonal prism'
_exptl_crystal_F_000 1264
_exptl_crystal_size_max 0.54
_exptl_crystal_size_mid 0.54
_exptl_crystal_size_min 0.46
_refine_diff_density_max 0.134
_refine_diff_density_min -0.113
_refine_ls_extinction_coef 0.0047(4)
_refine_ls_extinction_method SHELXL
_refine_ls_goodness_of_fit_all 0.875
_refine_ls_goodness_of_fit_obs 1.078
_refine_ls_hydrogen_treatment 'H atoms refined isotropically'
_refine_ls_matrix_type full
_refine_ls_number_parameters 272
_refine_ls_number_reflns 2080
_refine_ls_number_restraints 0
_refine_ls_restrained_S_all 0.875
_refine_ls_restrained_S_obs 1.078
_refine_ls_R_factor_all 0.0631
_refine_ls_R_factor_obs .0334
_refine_ls_shift/esd_max 0.003
_refine_ls_shift/esd_mean 0.000
_refine_ls_structure_factor_coef Fsqd
_refine_ls_weighting_details 'w = 1/[\s^2^(Fo^2^)+(0.0374P)^2^] where P=(Fo^2^+2Fc^2^)/3'
_refine_ls_weighting_scheme calc
_refine_ls_wR_factor_all 0.0751
_refine_ls_wR_factor_obs .0694
_reflns_number_observed 1288
_reflns_number_total 2080
_reflns_observed_criterion >2sigma(I)
_cod_data_source_file bs1041.cif
_cod_data_source_block y474
_cod_depositor_comments
;
The following automatic conversions were performed:
'_symmetry_cell_setting' value 'Orthorhombic' changed to 'orthorhombic'
according to '/home/saulius/struct/CIF-dictionaries/cif_core.dic'
dictionary named 'cif_core.dic' version 2.4.1 from 2010-06-29.

Automatic conversion script
Id: cif_fix_enum 1527 2010-12-29 10:47:43Z saulius 

The following automatic conversions were performed:

'_exptl_crystal_density_meas' value 'not measured' was changed to '?'
- the value is perceived as not measured.

Automatic conversion script
Id: cif_fix_values 3008 2015-01-20 13:52:24Z robertas 

The following automatic conversions were performed:

'_refine_ls_weighting_scheme' value 'calc w =
1/[\s^2^(Fo^2^)+(0.0374P)^2^] where P=(Fo^2^+2Fc^2^)/3' was changed
to 'calc'. New tag '_refine_ls_weighting_details' was created. The
value of the new tag was set to 'w = 1/[\s^2^(Fo^2^)+(0.0374P)^2^]
where P=(Fo^2^+2Fc^2^)/3'.

Automatic conversion script
Id: cif_fix_values 3143 2015-03-26 13:38:13Z robertas 
;
_cod_database_code 2006652

loop_
_symmetry_equiv_pos_as_xyz
'x, y, z'
'-x+1/2, -y+1/2, z+1/2'
'-x, y, -z+1/2'
'x+1/2, -y+1/2, -z'
'-x, -y, -z'
'x-1/2, y-1/2, -z-1/2'
'x, -y, z-1/2'
'-x-1/2, y-1/2, z'

loop_
_atom_site_aniso_label
_atom_site_aniso_U_11
_atom_site_aniso_U_22
_atom_site_aniso_U_33
_atom_site_aniso_U_12
_atom_site_aniso_U_13
_atom_site_aniso_U_23
O1 .0927(15) .0465(12) .0764(13) -.0132(11) .0131(11) -.0204(10)
O2 .0688(12) .0682(13) .0522(11) -.0088(10) .0129(9) .0035(9)
N1 .0444(12) .047(2) .0488(13) .0004(11) -.0023(10) -.0050(11)
N2 .0456(12) .0456(13) .0438(11) .0074(10) .0010(9) -.0063(10)
N3 .0408(11) .0430(13) .0414(11) -.0015(10) .0014(9) -.0067(9)
N4 .0500(12) .0401(13) .0424(11) .0112(10) .0013(9) -.0007(10)
C1 .0398(13) .035(2) .0370(12) .0022(12) -.0052(11) -.0047(11)
C2 .0421(15) .045(2) .0401(14) .0066(13) .0006(12) -.0008(13)
C3 .057(2) .043(2) .048(2) .0155(15) -.0023(13) -.0076(13)
C4 .059(2) .040(2) .0499(15) .0004(15) -.0014(13) .0009(13)
C5 .049(2) .048(2) .0407(14) .0032(14) .0014(12) -.0022(13)
C6 .0391(13) .040(2) .0352(12) .0074(12) -.0053(11) -.0050(11)
C7 .0368(12) .0302(14) .0416(14) .0003(11) .0007(11) -.0061(11)
C8 .0415(14) .039(2) .0409(14) .0019(12) -.0028(11) -.0007(12)
C9 .0457(14) .0406(15) .0340(13) .0008(12) .0021(11) -.0027(12)
C10 .0345(12) .0315(14) .0427(13) -.0017(11) -.0024(10) -.0013(11)
C11 .0511(15) .038(2) .0390(13) .0047(13) -.0017(12) .0015(12)
C12 .0494(14) .042(2) .0351(13) -.0026(12) .0024(11) -.0039(12)
C13 .047(2) .035(2) .0478(15) .0013(13) .0022(12) -.0087(12)
C14 .063(2) .073(3) .055(2) -.016(2) .009(2) -.008(2)
C15 .047(2) .050(2) .056(2) .0096(14) .0038(14) -.0012(14)
C16 .071(2) .051(2) .083(2) .003(2) .020(2) .006(2)

loop_
_atom_site_label
_atom_site_fract_x
_atom_site_fract_y
_atom_site_fract_z
_atom_site_U_iso_or_equiv
_atom_site_thermal_displace_type
_atom_site_calc_flag
_atom_site_refinement_flags
_atom_site_occupancy
_atom_site_disorder_group
_atom_site_type_symbol
O1 .14512(11) .2480(2) .77972(9) .0718(6) Uani d . 1 . O
O2 .18483(9) .1372(2) .69308(8) .0631(5) Uani d . 1 . O
N1 .15280(10) .1300(3) .74511(9) .0468(5) Uani d . 1 . N
N2 .02542(10) .1017(2) .83292(8) .0450(5) Uani d . 1 . N
N3 .01142(10) .0995(2) .89220(8) .0417(5) Uani d . 1 . N
N4 -.16169(10) .6094(2) .99597(8) .0441(5) Uani d . 1 . N
C1 .12420(12) -.0287(3) .76636(9) .0372(6) Uani d . 1 . C
C2 .15914(14) -.1649(3) .74143(11) .0426(6) Uani d . 1 . C
C3 .13673(14) -.3174(4) .76144(11) .0491(7) Uani d . 1 . C
C4 .07897(15) -.3322(3) .80658(11) .0497(7) Uani d . 1 . C
C5 .04417(14) -.1953(3) .83114(11) .0456(6) Uani d . 1 . C
C6 .06596(12) -.0394(3) .81224(9) .0381(6) Uani d . 1 . C
C7 -.03219(12) .2328(2) .91454(9) .0362(6) Uani d . 1 . C
C8 -.04541(13) .2377(3) .97953(10) .0406(6) Uani d . 1 . C
C9 -.08743(13) .3617(3) 1.00651(11) .0401(6) Uani d . 1 . C
C10 -.11888(12) .4876(3) .96965(10) .0362(5) Uani d . 1 . C
C11 -.10452(14) .4796(3) .90359(10) .0427(6) Uani d . 1 . C
C12 -.06237(13) .3569(3) .87702(11) .0423(6) Uani d . 1 . C
C13 -.16515(14) .6346(3) 1.06465(11) .0433(6) Uani d . 1 . C
C14 -.2336(2) .5544(4) 1.09579(15) .0638(8) Uani d . 1 . C
C15 -.20296(15) .7297(3) .95741(13) .0512(7) Uani d . 1 . C
C16 -.1553(2) .8789(4) .9433(2) .0683(9) Uani d . 1 . C
H2 .2002(11) -.150(2) .7101(9) .040(6) Uiso d . 1 . H
H3 .1636(12) -.412(3) .7462(9) .047(7) Uiso d . 1 . H
H4 .0615(12) -.441(3) .8224(9) .053(7) Uiso d . 1 . H
H5 .0059(13) -.202(3) .8660(11) .066(8) Uiso d . 1 . H
H8 -.0224(11) .155(2) 1.0064(9) .038(6) Uiso d . 1 . H
H9 -.0951(10) .361(2) 1.0517(9) .038(6) Uiso d . 1 . H
H11 -.1233(12) .564(3) .8793(9) .046(7) Uiso d . 1 . H
H12 -.0556(11) .355(2) .8331(9) .036(5) Uiso d . 1 . H
H13A -.1671(11) .755(3) 1.0697(8) .036(6) Uiso d . 1 . H
H13B -.1142(13) .596(2) 1.0837(9) .051(7) Uiso d . 1 . H
H14A -.2282(15) .429(4) 1.0903(11) .088(10) Uiso d . 1 . H
H14B -.2324(13) .583(3) 1.1389(11) .069(8) Uiso d . 1 . H
H14C -.2824(17) .585(3) 1.0738(12) .098(11) Uiso d . 1 . H
H15A -.2209(11) .680(3) .9159(9) .050(7) Uiso d . 1 . H
H15B -.2510(13) .763(3) .9824(9) .061(7) Uiso d . 1 . H
H16A -.1083(16) .850(3) .9196(12) .086(9) Uiso d . 1 . H
H16B -.1384(15) .933(3) .9854(13) .098(11) Uiso d . 1 . H
H16C -.188(2) .958(4) .9190(15) .145(15) Uiso d . 1 . H

loop_
_atom_type_symbol
_atom_type_description
_atom_type_scat_dispersion_real
_atom_type_scat_dispersion_imag
_atom_type_scat_source
C C 0.0033 0.0016 'International Tables Vol C Tables 4.2.6.8 and 6.1.1.4'
H H 0.0000 0.0000 'International Tables Vol C Tables 4.2.6.8 and 6.1.1.4'
N N 0.0061 0.0033 'International Tables Vol C Tables 4.2.6.8 and 6.1.1.4'
O O 0.0106 0.0060 'International Tables Vol C Tables 4.2.6.8 and 6.1.1.4'

loop_
_geom_angle_atom_site_label_1
_geom_angle_atom_site_label_2
_geom_angle_atom_site_label_3
_geom_angle
_geom_angle_publ_flag
O1 N1 O2 122.9(2) ?
O1 N1 C1 119.2(2) yes
O2 N1 C1 117.9(2) yes
N3 N2 C6 112.5(2) yes
N2 N3 C7 114.8(2) yes
C10 N4 C13 121.9(2) yes
C10 N4 C15 122.5(2) yes
C13 N4 C15 115.6(2) ?
C2 C1 C6 122.0(2) ?
C2 C1 N1 117.2(2) yes
C6 C1 N1 120.8(2) yes
C1 C2 C3 119.8(2) ?
C2 C3 C4 119.6(2) ?
C5 C4 C3 120.2(3) ?
C4 C5 C6 121.5(2) ?
C5 C6 C1 116.8(2) ?
C5 C6 N2 121.7(2) yes
C1 C6 N2 121.1(2) yes
C8 C7 C12 118.4(2) ?
C8 C7 N3 116.1(2) yes
C12 C7 N3 125.5(2) yes
C9 C8 C7 121.1(2) ?
C8 C9 C10 121.6(2) ?
N4 C10 C9 121.9(2) yes
N4 C10 C11 122.0(2) yes
C9 C10 C11 116.1(2) ?
C12 C11 C10 122.1(2) ?
C11 C12 C7 120.7(2) ?
N4 C13 C14 113.6(2) yes
N4 C15 C16 112.7(2) yes

loop_
_geom_bond_atom_site_label_1
_geom_bond_atom_site_label_2
_geom_bond_site_symmetry_2
_geom_bond_distance
_geom_bond_publ_flag
O1 N1 . 1.217(2) yes
O2 N1 . 1.227(2) yes
N1 C1 . 1.462(3) yes
N2 N3 . 1.268(2) yes
N2 C6 . 1.422(2) yes
N3 C7 . 1.410(2) yes
N4 C10 . 1.362(2) yes
N4 C13 . 1.458(3) yes
N4 C15 . 1.463(3) yes
C1 C2 . 1.374(3) ?
C1 C6 . 1.399(3) ?
C2 C3 . 1.375(3) ?
C3 C4 . 1.385(3) ?
C4 C5 . 1.375(3) ?
C5 C6 . 1.390(3) ?
C7 C8 . 1.384(3) ?
C7 C12 . 1.389(3) ?
C8 C9 . 1.373(3) ?
C9 C10 . 1.401(3) ?
C10 C11 . 1.411(3) ?
C11 C12 . 1.363(3) ?
C13 C14 . 1.508(3) ?
C15 C16 . 1.506(4) ?

loop_
_geom_torsion_atom_site_label_1
_geom_torsion_atom_site_label_2
_geom_torsion_atom_site_label_3
_geom_torsion_atom_site_label_4
_geom_torsion
_geom_torsion_publ_flag
C6 N2 N3 C7 -176.9(2) yes
O1 N1 C1 C2 -154.1(2) ?
O2 N1 C1 C2 24.7(3) ?
O1 N1 C1 C6 23.2(3) ?
O2 N1 C1 C6 -157.9(2) ?
C6 C1 C2 C3 0.3(3) ?
N1 C1 C2 C3 177.5(2) ?
C1 C2 C3 C4 0.1(3) ?
C2 C3 C4 C5 0.1(4) ?
C3 C4 C5 C6 -0.6(3) ?
C4 C5 C6 C1 0.9(3) ?
C4 C5 C6 N2 174.0(2) ?
C2 C1 C6 C5 -0.7(3) ?
N1 C1 C6 C5 -177.9(2) ?
C2 C1 C6 N2 -173.9(2) ?
N1 C1 C6 N2 9.0(3) ?
N3 N2 C6 C5 45.9(3) ?
N3 N2 C6 C1 -141.3(2) ?
N2 N3 C7 C8 -177.2(2) ?
N2 N3 C7 C12 3.0(3) ?
C12 C7 C8 C9 0.1(3) ?
N3 C7 C8 C9 -179.8(2) ?
C7 C8 C9 C10 0.3(3) ?
C13 N4 C10 C9 12.1(3) ?
C15 N4 C10 C9 -172.0(2) ?
C13 N4 C10 C11 -168.8(2) ?
C15 N4 C10 C11 7.1(3) ?
C8 C9 C10 N4 178.9(2) ?
C8 C9 C10 C11 -0.3(3) ?
N4 C10 C11 C12 -179.3(2) ?
C9 C10 C11 C12 -0.1(3) ?
C10 C11 C12 C7 0.6(3) ?
C8 C7 C12 C11 -0.6(3) ?
N3 C7 C12 C11 179.3(2) ?
C10 N4 C13 C14 -95.6(3) ?
C15 N4 C13 C14 88.3(3) ?
C10 N4 C15 C16 -90.6(3) ?
C13 N4 C15 C16 85.5(3) ?

loop_
_cod_related_entry_id
_cod_related_entry_database
_cod_related_entry_code
1 ChemSpider 21186227
